data_4086893
loop_
_publ_author_name
'Kilpatrick, Alexander F. R.'
'Green, Jennifer C.'
'Cloke, F. Geoffrey N.'

_publ_section_title
;
 Reactivity of a Dititanium Bis(pentalene) Complex toward Heteroallenes
 and Main-Group Element--Element Bonds
;
_journal_name_full Organometallics
_journal_paper_doi 10.1021/acs.organomet.6b00791
_journal_year 2016
_chemical_formula_moiety 'C67 H106 N2 Si4 Ti2'
_chemical_formula_sum 'C67 H106 N2 Si4 Ti2'
_chemical_formula_weight 1147.69
_chemical_name_systematic
;
 ?
;
_space_group_crystal_system monoclinic
_space_group_IT_number 15
_space_group_name_Hall '-C 2yc'
_space_group_name_H-M_alt 'C 1 2/c 1'
_symmetry_space_group_name_Hall '-C 2yc'
_symmetry_space_group_name_H-M 'C 1 2/c 1'
_atom_sites_solution_hydrogens geom
_atom_sites_solution_primary heavy
_atom_sites_solution_secondary difmap
_audit_creation_method SHELXL-2013
_cell_angle_alpha 90
_cell_angle_beta 121.30(3)
_cell_angle_gamma 90
_cell_formula_units_Z 4
_cell_length_a 25.872(5)
_cell_length_b 15.032(3)
_cell_length_c 19.626(4)
_cell_measurement_reflns_used 7976
_cell_measurement_temperature 100(2)
_cell_measurement_theta_max 26.6
_cell_measurement_theta_min 1.6
_cell_volume 6522(3)
_computing_cell_refinement
;
CrystalClear-SM Expert 3.1 b26 (Rigaku, 20112)
;
_computing_data_collection
;
CrystalClear-SM Expert 3.1 b26 (Rigaku, 20112)
;
_computing_data_reduction
;
CrystalClear-SM Expert 3.1 b26 (Rigaku, 20112)
;
_computing_molecular_graphics 'Ortep for Windows (Farrugia, 2012)'
_computing_publication_material 'WinGX publication routines (Farrugia, 2012)'
_computing_structure_refinement 'SHELXL-2013 (Sheldrick, 2013)'
_computing_structure_solution
;
DIRDIF-2008 (Beurskens et al., University of Nijmegen, The Netherlands, 2008)
;
_diffrn_ambient_temperature 100(2)
_diffrn_detector_area_resol_mean 28.5714
_diffrn_measured_fraction_theta_full 0.982
_diffrn_measured_fraction_theta_max 0.968
_diffrn_measurement_device_type synchrotron
_diffrn_measurement_method 'profile data from \w-scans'
_diffrn_radiation_type MoK\a
_diffrn_radiation_wavelength 0.71073
_diffrn_reflns_av_R_equivalents 0.0546
_diffrn_reflns_av_unetI/netI 0.0366
_diffrn_reflns_Laue_measured_fraction_full 0.982
_diffrn_reflns_Laue_measured_fraction_max 0.968
_diffrn_reflns_limit_h_max 33
_diffrn_reflns_limit_h_min -33
_diffrn_reflns_limit_k_max 19
_diffrn_reflns_limit_k_min -19
_diffrn_reflns_limit_l_max 25
_diffrn_reflns_limit_l_min -24
_diffrn_reflns_number 32498
_diffrn_reflns_point_group_measured_fraction_full 0.982
_diffrn_reflns_point_group_measured_fraction_max 0.968
_diffrn_reflns_theta_full 25.242
_diffrn_reflns_theta_max 27.564
_diffrn_reflns_theta_min 2.307
_diffrn_source synchrotron
_exptl_absorpt_coefficient_mu 0.358
_exptl_absorpt_correction_T_max 1
_exptl_absorpt_correction_T_min 0.857
_exptl_absorpt_correction_type multi-scan
_exptl_absorpt_process_details DTABSCOR
_exptl_crystal_colour Brown
_exptl_crystal_density_diffrn 1.169
_exptl_crystal_density_method 'not measured'
_exptl_crystal_description Block
_exptl_crystal_F_000 2488
_exptl_crystal_size_max 0.100
_exptl_crystal_size_mid 0.040
_exptl_crystal_size_min 0.030
_refine_diff_density_max 0.541
_refine_diff_density_min -0.526
_refine_diff_density_rms 0.069
_refine_ls_extinction_method none
_refine_ls_goodness_of_fit_ref 1.062
_refine_ls_hydrogen_treatment constr
_refine_ls_matrix_type full
_refine_ls_number_parameters 339
_refine_ls_number_reflns 7312
_refine_ls_number_restraints 0
_refine_ls_restrained_S_all 1.062
_refine_ls_R_factor_all 0.0534
_refine_ls_R_factor_gt 0.0476
_refine_ls_shift/su_max 0.001
_refine_ls_shift/su_mean 0.000
_refine_ls_structure_factor_coef Fsqd
_refine_ls_weighting_details 'w=1/[\s^2^(Fo^2^)+(0.0733P)^2^+6.1802P] where P=(Fo^2^+2Fc^2^)/3'
_refine_ls_weighting_scheme calc
_refine_ls_wR_factor_gt 0.1258
_refine_ls_wR_factor_ref 0.1301
_reflns_Friedel_coverage 0.000
_reflns_number_gt 6538
_reflns_number_total 7312
_reflns_threshold_expression 'I > 2\s(I)'
_cod_data_source_file om6b00791_si_003.cif
_cod_data_source_block Compound3
_cod_database_code 4086893
_shelx_space_group_comment
;
The symmetry employed for this shelxl refinement is uniquely defined
by the following loop, which should always be used as a source of
symmetry information in preference to the above space-group names.
They are only intended as comments.
;
_shelx_estimated_absorpt_t_min 0.965
_shelx_estimated_absorpt_t_max 0.989
_shelxl_version_number 2013-3

loop_
_space_group_symop_operation_xyz
'x, y, z'
'-x, y, -z+1/2'
'x+1/2, y+1/2, z'
'-x+1/2, y+1/2, -z+1/2'
'-x, -y, -z'
'x, -y, z-1/2'
'-x+1/2, -y+1/2, -z'
'x+1/2, -y+1/2, z-1/2'

loop_
_atom_site_label
_atom_site_type_symbol
_atom_site_fract_x
_atom_site_fract_y
_atom_site_fract_z
_atom_site_U_iso_or_equiv
_atom_site_adp_type
_atom_site_occupancy
_atom_site_site_symmetry_order
_atom_site_calc_flag
_atom_site_refinement_flags_posn
_atom_site_refinement_flags_adp
_atom_site_refinement_flags_occupancy
C1 C 0.11659(8) 0.06402(11) 0.88906(11) 0.0182(4) Uani 1 1 d . . .
C2 C 0.12541(8) 0.14724(11) 0.86057(11) 0.0188(3) Uani 1 1 d . . .
H2 H 0.1611 0.1622 0.8605 0.023 Uiso 1 1 calc R U .
C3 C 0.07542(8) 0.20388(11) 0.83284(11) 0.0186(3) Uani 1 1 d . . .
H3 H 0.0702 0.2598 0.8075 0.022 Uiso 1 1 calc R U .
C5 C 0.05810(8) 0.07462(11) 0.88249(11) 0.0170(3) Uani 1 1 d . . .
C9 C 0.24511(9) 0.01904(14) 0.93429(13) 0.0273(4) Uani 1 1 d . . .
H9 H 0.2499 0.0850 0.9335 0.033 Uiso 1 1 calc R U .
C10 C 0.22635(10) -0.01505(14) 0.85092(14) 0.0307(5) Uani 1 1 d . . .
H10A H 0.1865 0.0091 0.8118 0.046 Uiso 1 1 calc R U .
H10B H 0.2244 -0.0802 0.8503 0.046 Uiso 1 1 calc R U .
H10C H 0.2561 0.0042 0.8374 0.046 Uiso 1 1 calc R U .
C11 C 0.30774(10) -0.01851(19) 0.99563(17) 0.0440(6) Uani 1 1 d . . .
H11A H 0.3199 0.0036 1.0489 0.066 Uiso 1 1 calc R U .
H11B H 0.3374 0.0006 0.9818 0.066 Uiso 1 1 calc R U .
H11C H 0.3059 -0.0836 0.9953 0.066 Uiso 1 1 calc R U .
C12 C 0.17411(9) -0.12488(12) 0.96649(12) 0.0253(4) Uani 1 1 d . . .
H12 H 0.1765 -0.1532 0.9221 0.030 Uiso 1 1 calc R U .
C13 C 0.22375(10) -0.16811(15) 1.04442(14) 0.0352(5) Uani 1 1 d . . .
H13A H 0.2636 -0.1530 1.0531 0.053 Uiso 1 1 calc R U .
H13B H 0.2186 -0.2329 1.0406 0.053 Uiso 1 1 calc R U .
H13C H 0.2207 -0.1460 1.0892 0.053 Uiso 1 1 calc R U .
C14 C 0.11194(9) -0.14884(13) 0.95336(13) 0.0275(4) Uani 1 1 d . . .
H14A H 0.0802 -0.1215 0.9038 0.041 Uiso 1 1 calc R U .
H14B H 0.1090 -0.1267 0.9982 0.041 Uiso 1 1 calc R U .
H14C H 0.1069 -0.2136 0.9497 0.041 Uiso 1 1 calc R U .
C15 C 0.21396(9) 0.05246(13) 1.06261(13) 0.0272(4) Uani 1 1 d . . .
H15 H 0.2532 0.0232 1.1013 0.033 Uiso 1 1 calc R U .
C16 C 0.22693(12) 0.15251(15) 1.06208(14) 0.0388(5) Uani 1 1 d . . .
H16A H 0.2543 0.1609 1.0421 0.058 Uiso 1 1 calc R U .
H16B H 0.2458 0.1761 1.1164 0.058 Uiso 1 1 calc R U .
H16C H 0.1889 0.1841 1.0274 0.058 Uiso 1 1 calc R U .
C17 C 0.17108(10) 0.03862(16) 1.09409(14) 0.0341(5) Uani 1 1 d . . .
H17A H 0.1631 -0.0251 1.0945 0.051 Uiso 1 1 calc R U .
H17B H 0.1329 0.0698 1.0594 0.051 Uiso 1 1 calc R U .
H17C H 0.1899 0.0623 1.1484 0.051 Uiso 1 1 calc R U .
C30 C -0.03360(8) 0.16171(11) 0.65012(11) 0.0175(3) Uani 1 1 d . . .
C32 C -0.01557(8) 0.03233(11) 0.60157(11) 0.0181(3) Uani 1 1 d . . .
H32 H -0.0182 -0.0267 0.5828 0.022 Uiso 1 1 calc R U .
C33 C 0.03029(8) 0.09353(11) 0.61864(11) 0.0188(4) Uani 1 1 d . . .
H33 H 0.0627 0.0825 0.6101 0.023 Uiso 1 1 calc R U .
C34 C 0.02260(8) 0.17579(11) 0.65088(11) 0.0179(3) Uani 1 1 d . . .
C44 C 0.14062(9) 0.28614(12) 0.71838(12) 0.0238(4) Uani 1 1 d . . .
H44 H 0.1463 0.2963 0.7722 0.029 Uiso 1 1 calc R U .
C45 C 0.17126(9) 0.19798(14) 0.72177(13) 0.0276(4) Uani 1 1 d . . .
H45A H 0.1504 0.1493 0.7309 0.041 Uiso 1 1 calc R U .
H45B H 0.2136 0.1998 0.7654 0.041 Uiso 1 1 calc R U .
H45C H 0.1694 0.1883 0.6712 0.041 Uiso 1 1 calc R U .
C46 C 0.17517(10) 0.36040(14) 0.70427(14) 0.0320(5) Uani 1 1 d . . .
H46A H 0.1566 0.4180 0.7018 0.048 Uiso 1 1 calc R U .
H46B H 0.1734 0.3495 0.6539 0.048 Uiso 1 1 calc R U .
H46C H 0.2175 0.3608 0.7482 0.048 Uiso 1 1 calc R U .
C47 C 0.04503(10) 0.28941(13) 0.54023(13) 0.0279(4) Uani 1 1 d . . .
H47 H 0.0791 0.2543 0.5436 0.033 Uiso 1 1 calc R U .
C48 C 0.05074(11) 0.38340(15) 0.51364(15) 0.0360(5) Uani 1 1 d . . .
H48A H 0.0876 0.4118 0.5561 0.054 Uiso 1 1 calc R U .
H48B H 0.0155 0.4190 0.5026 0.054 Uiso 1 1 calc R U .
H48C H 0.0528 0.3793 0.4653 0.054 Uiso 1 1 calc R U .
C49 C -0.01261(11) 0.24701(16) 0.47342(14) 0.0367(5) Uani 1 1 d . . .
H49A H -0.0171 0.1871 0.4895 0.055 Uiso 1 1 calc R U .
H49B H -0.0104 0.2432 0.4252 0.055 Uiso 1 1 calc R U .
H49C H -0.0475 0.2834 0.4626 0.055 Uiso 1 1 calc R U .
C50 C 0.01487(9) 0.37452(12) 0.66316(13) 0.0270(4) Uani 1 1 d . . .
H50 H 0.0096 0.3514 0.7070 0.032 Uiso 1 1 calc R U .
C51 C 0.04829(12) 0.46296(14) 0.69373(17) 0.0407(6) Uani 1 1 d . . .
H51A H 0.0892 0.4519 0.7389 0.061 Uiso 1 1 calc R U .
H51B H 0.0264 0.5011 0.7109 0.061 Uiso 1 1 calc R U .
H51C H 0.0507 0.4926 0.6509 0.061 Uiso 1 1 calc R U .
C52 C -0.04958(10) 0.39121(15) 0.59230(15) 0.0362(5) Uani 1 1 d . . .
H52A H -0.0708 0.3343 0.5731 0.054 Uiso 1 1 calc R U .
H52B H -0.0475 0.4206 0.5492 0.054 Uiso 1 1 calc R U .
H52C H -0.0715 0.4294 0.6094 0.054 Uiso 1 1 calc R U .
C53 C 0.0000 -0.04876(16) 0.7500 0.0185(5) Uani 1 2 d S T P
C54 C 0.07595(8) -0.14952(11) 0.74706(11) 0.0200(4) Uani 1 1 d . . .
C55 C 0.11090(8) -0.14479(12) 0.71206(12) 0.0227(4) Uani 1 1 d . . .
H55 H 0.1143 -0.0900 0.6906 0.027 Uiso 1 1 calc R U .
C56 C 0.14079(9) -0.21945(12) 0.70835(13) 0.0269(4) Uani 1 1 d . . .
H56 H 0.1645 -0.2149 0.6844 0.032 Uiso 1 1 calc R U .
C57 C 0.13683(9) -0.30076(12) 0.73896(13) 0.0270(4) Uani 1 1 d . . .
C58 C 0.10196(9) -0.30523(12) 0.77355(13) 0.0275(4) Uani 1 1 d . . .
H58 H 0.0986 -0.3603 0.7947 0.033 Uiso 1 1 calc R U .
C59 C 0.07173(9) -0.23084(12) 0.77806(12) 0.0240(4) Uani 1 1 d . . .
H59 H 0.0482 -0.2355 0.8023 0.029 Uiso 1 1 calc R U .
C60 C 0.16836(10) -0.38201(14) 0.73239(17) 0.0390(6) Uani 1 1 d . . .
H60A H 0.1907 -0.3657 0.7064 0.058 Uiso 1 1 calc R U .
H60B H 0.1383 -0.4276 0.7007 0.058 Uiso 1 1 calc R U .
H60C H 0.1966 -0.4054 0.7858 0.058 Uiso 1 1 calc R U .
N1 N 0.04936(7) -0.06954(9) 0.75146(9) 0.0168(3) Uani 1 1 d . . .
Si1 Si 0.18573(2) -0.00096(3) 0.96138(3) 0.01912(13) Uani 1 1 d . . .
Si4 Si 0.05565(2) 0.28355(3) 0.64320(3) 0.01928(13) Uani 1 1 d . . .
Ti1 Ti 0.04641(2) 0.07114(2) 0.74829(2) 0.01590(10) Uani 1 1 d . . .

loop_
_atom_site_aniso_label
_atom_site_aniso_U_11
_atom_site_aniso_U_22
_atom_site_aniso_U_33
_atom_site_aniso_U_23
_atom_site_aniso_U_13
_atom_site_aniso_U_12
C1 0.0167(8) 0.0194(8) 0.0186(10) -0.0017(6) 0.0093(8) 0.0001(6)
C2 0.0177(8) 0.0205(8) 0.0186(9) -0.0026(7) 0.0097(8) -0.0017(6)
C3 0.0199(8) 0.0170(7) 0.0200(10) -0.0010(6) 0.0111(8) -0.0015(6)
C5 0.0173(8) 0.0185(8) 0.0155(9) -0.0002(6) 0.0087(8) 0.0015(6)
C9 0.0203(9) 0.0290(9) 0.0348(12) -0.0019(8) 0.0158(9) 0.0003(7)
C10 0.0294(11) 0.0342(10) 0.0372(13) -0.0040(9) 0.0235(10) -0.0001(8)
C11 0.0237(11) 0.0605(16) 0.0490(16) 0.0008(12) 0.0198(12) 0.0053(10)
C12 0.0283(10) 0.0227(9) 0.0267(11) 0.0020(7) 0.0156(9) 0.0047(7)
C13 0.0366(12) 0.0310(10) 0.0360(13) 0.0087(9) 0.0174(11) 0.0111(9)
C14 0.0344(11) 0.0224(9) 0.0313(12) 0.0034(8) 0.0210(10) 0.0008(8)
C15 0.0247(10) 0.0288(10) 0.0249(11) -0.0010(8) 0.0107(9) 0.0029(8)
C16 0.0486(14) 0.0335(11) 0.0297(13) -0.0095(9) 0.0171(11) -0.0093(10)
C17 0.0344(12) 0.0412(12) 0.0296(12) -0.0074(9) 0.0188(11) -0.0002(9)
C30 0.0171(8) 0.0165(7) 0.0179(9) 0.0013(6) 0.0085(8) 0.0000(6)
C32 0.0199(8) 0.0179(8) 0.0178(9) -0.0010(6) 0.0107(8) -0.0019(6)
C33 0.0197(8) 0.0202(8) 0.0198(10) 0.0004(7) 0.0125(8) -0.0007(7)
C34 0.0182(8) 0.0177(8) 0.0195(10) 0.0001(6) 0.0111(8) -0.0013(6)
C44 0.0228(9) 0.0238(9) 0.0269(11) 0.0001(7) 0.0144(9) -0.0032(7)
C45 0.0200(9) 0.0311(10) 0.0330(12) -0.0001(8) 0.0147(9) 0.0018(7)
C46 0.0271(10) 0.0312(10) 0.0392(13) 0.0015(9) 0.0183(10) -0.0069(8)
C47 0.0319(11) 0.0268(9) 0.0274(11) 0.0028(8) 0.0172(10) 0.0005(8)
C48 0.0452(13) 0.0322(11) 0.0362(13) 0.0079(9) 0.0252(12) -0.0030(9)
C49 0.0411(13) 0.0369(12) 0.0265(12) 0.0008(9) 0.0136(11) -0.0040(10)
C50 0.0332(10) 0.0194(8) 0.0375(12) 0.0049(8) 0.0248(10) 0.0034(7)
C51 0.0480(14) 0.0211(10) 0.0656(17) -0.0065(10) 0.0383(14) -0.0030(9)
C52 0.0341(12) 0.0317(11) 0.0482(15) 0.0128(10) 0.0251(11) 0.0099(9)
C53 0.0231(12) 0.0157(10) 0.0178(13) 0.000 0.0114(11) 0.000
C54 0.0203(8) 0.0173(8) 0.0216(10) -0.0015(7) 0.0104(8) 0.0011(6)
C55 0.0234(9) 0.0190(8) 0.0283(11) -0.0013(7) 0.0153(9) -0.0015(7)
C56 0.0246(9) 0.0229(9) 0.0368(12) -0.0065(8) 0.0186(10) -0.0020(7)
C57 0.0208(9) 0.0193(8) 0.0362(12) -0.0050(8) 0.0116(9) 0.0005(7)
C58 0.0275(10) 0.0165(8) 0.0356(12) 0.0016(8) 0.0144(9) 0.0010(7)
C59 0.0262(9) 0.0202(8) 0.0273(11) -0.0003(7) 0.0151(9) -0.0002(7)
C60 0.0319(11) 0.0217(10) 0.0675(17) -0.0063(10) 0.0287(12) 0.0029(8)
N1 0.0181(7) 0.0140(7) 0.0197(8) 0.0002(5) 0.0108(7) 0.0009(5)
Si1 0.0162(2) 0.0209(2) 0.0198(3) -0.00008(18) 0.0090(2) 0.00311(17)
Si4 0.0216(3) 0.0162(2) 0.0239(3) 0.00046(18) 0.0146(2) -0.00238(17)
Ti1 0.01690(17) 0.01446(16) 0.0183(2) -0.00004(11) 0.01049(15) -0.00033(11)

loop_
_atom_type_symbol
_atom_type_description
_atom_type_scat_dispersion_real
_atom_type_scat_dispersion_imag
_atom_type_scat_source
C C 0.0033 0.0016 'International Tables Vol C Tables 4.2.6.8 and 6.1.1.4'
H H 0.0000 0.0000 'International Tables Vol C Tables 4.2.6.8 and 6.1.1.4'
N N 0.0061 0.0033 'International Tables Vol C Tables 4.2.6.8 and 6.1.1.4'
Si Si 0.0817 0.0704 'International Tables Vol C Tables 4.2.6.8 and 6.1.1.4'
Ti Ti 0.2776 0.4457 'International Tables Vol C Tables 4.2.6.8 and 6.1.1.4'

loop_
_geom_angle_atom_site_label_1
_geom_angle_atom_site_label_2
_geom_angle_atom_site_label_3
_geom_angle
_geom_angle_site_symmetry_1
_geom_angle_site_symmetry_3
C2 C1 C5 103.74(14) . .
C2 C1 Si1 117.75(13) . .
C5 C1 Si1 131.30(13) . .
C2 C1 Ti1 71.96(10) . .
C5 C1 Ti1 76.30(11) . .
Si1 C1 Ti1 138.49(9) . .
C3 C2 C1 112.31(15) . .
C3 C2 Ti1 75.93(11) . .
C1 C2 Ti1 73.03(10) . .
C3 C2 H2 123.8 . .
C1 C2 H2 123.8 . .
Ti1 C2 H2 118.7 . .
C2 C3 C30 107.25(15) . 2_556
C2 C3 Ti1 70.39(10) . .
C30 C3 Ti1 78.20(10) 2_556 .
C2 C3 H3 126.4 . .
C30 C3 H3 126.4 2_556 .
Ti1 C3 H3 117.1 . .
C32 C5 C30 106.64(14) 2_556 2_556
C32 C5 C1 143.86(16) 2_556 .
C30 C5 C1 109.46(14) 2_556 .
C32 C5 Ti1 122.28(13) 2_556 .
C30 C5 Ti1 76.54(10) 2_556 .
C1 C5 Ti1 69.00(10) . .
C32 C5 Ti1 71.55(10) 2_556 2_556
C30 C5 Ti1 65.69(10) 2_556 2_556
C1 C5 Ti1 125.94(12) . 2_556
Ti1 C5 Ti1 57.34(5) . 2_556
C10 C9 C11 109.47(18) . .
C10 C9 Si1 113.18(14) . .
C11 C9 Si1 113.62(16) . .
C10 C9 H9 106.7 . .
C11 C9 H9 106.7 . .
Si1 C9 H9 106.7 . .
C9 C10 H10A 109.5 . .
C9 C10 H10B 109.5 . .
H10A C10 H10B 109.5 . .
C9 C10 H10C 109.5 . .
H10A C10 H10C 109.5 . .
H10B C10 H10C 109.5 . .
C9 C11 H11A 109.5 . .
C9 C11 H11B 109.5 . .
H11A C11 H11B 109.5 . .
C9 C11 H11C 109.5 . .
H11A C11 H11C 109.5 . .
H11B C11 H11C 109.5 . .
C14 C12 C13 109.19(17) . .
C14 C12 Si1 113.75(13) . .
C13 C12 Si1 113.18(15) . .
C14 C12 H12 106.8 . .
C13 C12 H12 106.8 . .
Si1 C12 H12 106.8 . .
C12 C13 H13A 109.5 . .
C12 C13 H13B 109.5 . .
H13A C13 H13B 109.5 . .
C12 C13 H13C 109.5 . .
H13A C13 H13C 109.5 . .
H13B C13 H13C 109.5 . .
C12 C14 H14A 109.5 . .
C12 C14 H14B 109.5 . .
H14A C14 H14B 109.5 . .
C12 C14 H14C 109.5 . .
H14A C14 H14C 109.5 . .
H14B C14 H14C 109.5 . .
C17 C15 C16 109.83(18) . .
C17 C15 Si1 113.37(15) . .
C16 C15 Si1 111.81(15) . .
C17 C15 H15 107.2 . .
C16 C15 H15 107.2 . .
Si1 C15 H15 107.2 . .
C15 C16 H16A 109.5 . .
C15 C16 H16B 109.5 . .
H16A C16 H16B 109.5 . .
C15 C16 H16C 109.5 . .
H16A C16 H16C 109.5 . .
H16B C16 H16C 109.5 . .
C15 C17 H17A 109.5 . .
C15 C17 H17B 109.5 . .
H17A C17 H17B 109.5 . .
C15 C17 H17C 109.5 . .
H17A C17 H17C 109.5 . .
H17B C17 H17C 109.5 . .
C3 C30 C5 106.97(14) 2_556 2_556
C3 C30 C34 143.12(16) 2_556 .
C5 C30 C34 109.85(14) 2_556 .
C3 C30 Ti1 120.40(12) 2_556 .
C5 C30 Ti1 80.70(10) 2_556 .
C34 C30 Ti1 68.52(10) . .
C3 C30 Ti1 68.72(10) 2_556 2_556
C5 C30 Ti1 70.23(9) 2_556 2_556
C34 C30 Ti1 126.62(12) . 2_556
Ti1 C30 Ti1 58.69(4) . 2_556
C33 C32 C5 107.88(15) . 2_556
C33 C32 Ti1 67.56(11) . .
C5 C32 Ti1 75.81(11) 2_556 .
C33 C32 H32 126.1 . .
C5 C32 H32 126.1 2_556 .
Ti1 C32 H32 122.2 . .
C32 C33 C34 111.97(15) . .
C32 C33 Ti1 79.54(11) . .
C34 C33 Ti1 68.98(10) . .
C32 C33 H33 124.0 . .
C34 C33 H33 124.0 . .
Ti1 C33 H33 118.9 . .
C33 C34 C30 103.51(14) . .
C33 C34 Si4 122.05(12) . .
C30 C34 Si4 128.13(13) . .
C33 C34 Ti1 74.98(10) . .
C30 C34 Ti1 75.21(10) . .
Si4 C34 Ti1 136.22(10) . .
C45 C44 C46 107.43(16) . .
C45 C44 Si4 112.29(13) . .
C46 C44 Si4 114.72(14) . .
C45 C44 H44 107.4 . .
C46 C44 H44 107.4 . .
Si4 C44 H44 107.4 . .
C44 C45 H45A 109.5 . .
C44 C45 H45B 109.5 . .
H45A C45 H45B 109.5 . .
C44 C45 H45C 109.5 . .
H45A C45 H45C 109.5 . .
H45B C45 H45C 109.5 . .
C44 C46 H46A 109.5 . .
C44 C46 H46B 109.5 . .
H46A C46 H46B 109.5 . .
C44 C46 H46C 109.5 . .
H46A C46 H46C 109.5 . .
H46B C46 H46C 109.5 . .
C49 C47 C48 108.41(18) . .
C49 C47 Si4 115.69(15) . .
C48 C47 Si4 114.70(15) . .
C49 C47 H47 105.7 . .
C48 C47 H47 105.7 . .
Si4 C47 H47 105.7 . .
C47 C48 H48A 109.5 . .
C47 C48 H48B 109.5 . .
H48A C48 H48B 109.5 . .
C47 C48 H48C 109.5 . .
H48A C48 H48C 109.5 . .
H48B C48 H48C 109.5 . .
C47 C49 H49A 109.5 . .
C47 C49 H49B 109.5 . .
H49A C49 H49B 109.5 . .
C47 C49 H49C 109.5 . .
H49A C49 H49C 109.5 . .
H49B C49 H49C 109.5 . .
C51 C50 C52 109.84(18) . .
C51 C50 Si4 116.62(14) . .
C52 C50 Si4 112.98(15) . .
C51 C50 H50 105.5 . .
C52 C50 H50 105.5 . .
Si4 C50 H50 105.5 . .
C50 C51 H51A 109.5 . .
C50 C51 H51B 109.5 . .
H51A C51 H51B 109.5 . .
C50 C51 H51C 109.5 . .
H51A C51 H51C 109.5 . .
H51B C51 H51C 109.5 . .
C50 C52 H52A 109.5 . .
C50 C52 H52B 109.5 . .
H52A C52 H52B 109.5 . .
C50 C52 H52C 109.5 . .
H52A C52 H52C 109.5 . .
H52B C52 H52C 109.5 . .
N1 C53 N1 152.2(2) . 2_556
N1 C53 Ti1 69.87(9) . .
N1 C53 Ti1 137.92(15) 2_556 .
N1 C53 Ti1 137.92(15) . 2_556
N1 C53 Ti1 69.86(9) 2_556 2_556
Ti1 C53 Ti1 68.13(7) . 2_556
C55 C54 C59 118.55(16) . .
C55 C54 N1 116.69(16) . .
C59 C54 N1 124.70(16) . .
C56 C55 C54 120.50(17) . .
C56 C55 H55 119.8 . .
C54 C55 H55 119.8 . .
C55 C56 C57 121.41(18) . .
C55 C56 H56 119.3 . .
C57 C56 H56 119.3 . .
C58 C57 C56 117.92(17) . .
C58 C57 C60 121.40(19) . .
C56 C57 C60 120.66(19) . .
C57 C58 C59 121.51(18) . .
C57 C58 H58 119.2 . .
C59 C58 H58 119.2 . .
C58 C59 C54 120.12(17) . .
C58 C59 H59 119.9 . .
C54 C59 H59 119.9 . .
C57 C60 H60A 109.5 . .
C57 C60 H60B 109.5 . .
H60A C60 H60B 109.5 . .
C57 C60 H60C 109.5 . .
H60A C60 H60C 109.5 . .
H60B C60 H60C 109.5 . .
C53 N1 C54 135.10(17) . .
C53 N1 Ti1 74.89(12) . .
C54 N1 Ti1 149.51(12) . .
C1 Si1 C9 107.36(9) . .
C1 Si1 C12 115.81(9) . .
C9 Si1 C12 110.17(9) . .
C1 Si1 C15 105.54(9) . .
C9 Si1 C15 107.40(10) . .
C12 Si1 C15 110.16(9) . .
C34 Si4 C50 106.36(8) . .
C34 Si4 C47 107.85(9) . .
C50 Si4 C47 113.61(9) . .
C34 Si4 C44 110.24(8) . .
C50 Si4 C44 111.61(9) . .
C47 Si4 C44 107.11(9) . .
N1 Ti1 C53 35.24(5) . .
N1 Ti1 C34 134.30(6) . .
C53 Ti1 C34 131.92(5) . .
N1 Ti1 C33 99.00(6) . .
C53 Ti1 C33 110.01(5) . .
C34 Ti1 C33 36.04(6) . .
N1 Ti1 C2 116.92(6) . .
C53 Ti1 C2 126.82(5) . .
C34 Ti1 C2 99.87(7) . .
C33 Ti1 C2 120.77(6) . .
N1 Ti1 C30 126.60(6) . .
C53 Ti1 C30 103.33(5) . .
C34 Ti1 C30 36.27(6) . .
C33 Ti1 C30 57.30(6) . .
C2 Ti1 C30 116.13(7) . .
N1 Ti1 C1 85.82(6) . .
C53 Ti1 C1 92.23(5) . .
C34 Ti1 C1 134.86(6) . .
C33 Ti1 C1 147.92(6) . .
C2 Ti1 C1 35.01(6) . .
C30 Ti1 C1 140.92(6) . .
N1 Ti1 Ti1 91.15(4) . 2_556
C53 Ti1 Ti1 55.94(4) . 2_556
C34 Ti1 Ti1 100.41(5) . 2_556
C33 Ti1 Ti1 113.69(6) . 2_556
C2 Ti1 Ti1 111.04(5) . 2_556
C30 Ti1 Ti1 64.46(5) . 2_556
C1 Ti1 Ti1 97.79(5) . 2_556
N1 Ti1 C3 143.16(6) . .
C53 Ti1 C3 129.90(5) . .
C34 Ti1 C3 82.04(6) . .
C33 Ti1 C3 115.53(6) . .
C2 Ti1 C3 33.68(6) . .
C30 Ti1 C3 85.08(7) . .
C1 Ti1 C3 58.20(6) . .
Ti1 Ti1 C3 86.60(4) 2_556 .
N1 Ti1 C5 90.41(6) . .
C53 Ti1 C5 76.46(4) . .
C34 Ti1 C5 134.25(6) . .
C33 Ti1 C5 170.27(6) . .
C2 Ti1 C5 55.70(6) . .
C30 Ti1 C5 114.78(6) . .
C1 Ti1 C5 34.69(6) . .
Ti1 Ti1 C5 63.31(5) 2_556 .
C3 Ti1 C5 55.98(6) . .
N1 Ti1 C32 78.17(6) . .
C53 Ti1 C32 78.35(4) . .
C34 Ti1 C32 58.26(6) . .
C33 Ti1 C32 32.89(6) . .
C2 Ti1 C32 153.66(6) . .
C30 Ti1 C32 56.11(6) . .
C1 Ti1 C32 162.79(6) . .
Ti1 Ti1 C32 88.87(5) 2_556 .
C3 Ti1 C32 138.44(6) . .
C5 Ti1 C32 149.88(6) . .
N1 Ti1 C30 121.53(6) . 2_556
C53 Ti1 C30 97.58(5) . 2_556
C34 Ti1 C30 101.28(6) . 2_556
C33 Ti1 C30 137.07(6) . 2_556
C2 Ti1 C30 54.74(6) . 2_556
C30 Ti1 C30 85.23(8) . 2_556
C1 Ti1 C30 57.00(6) . 2_556
Ti1 Ti1 C30 56.86(4) 2_556 2_556
C3 Ti1 C30 33.08(5) . 2_556
C5 Ti1 C30 33.23(5) . 2_556
C32 Ti1 C30 137.96(6) . 2_556

loop_
_geom_bond_atom_site_label_1
_geom_bond_atom_site_label_2
_geom_bond_distance
_geom_bond_site_symmetry_2
C1 C2 1.436(2) .
C1 C5 1.459(2) .
C1 Si1 1.879(2) .
C1 Ti1 2.394(2) .
C2 C3 1.401(2) .
C2 Ti1 2.380(2) .
C2 H2 0.9500 .
C3 C30 1.435(2) 2_556
C3 Ti1 2.4504(18) .
C3 H3 0.9500 .
C5 C32 1.439(2) 2_556
C5 C30 1.450(2) 2_556
C5 Ti1 2.4909(18) .
C5 Ti1 2.587(2) 2_556
C9 C10 1.533(3) .
C9 C11 1.538(3) .
C9 Si1 1.893(2) .
C9 H9 1.0000 .
C10 H10A 0.9800 .
C10 H10B 0.9800 .
C10 H10C 0.9800 .
C11 H11A 0.9800 .
C11 H11B 0.9800 .
C11 H11C 0.9800 .
C12 C14 1.534(3) .
C12 C13 1.539(3) .
C12 Si1 1.898(2) .
C12 H12 1.0000 .
C13 H13A 0.9800 .
C13 H13B 0.9800 .
C13 H13C 0.9800 .
C14 H14A 0.9800 .
C14 H14B 0.9800 .
C14 H14C 0.9800 .
C15 C17 1.539(3) .
C15 C16 1.542(3) .
C15 Si1 1.902(2) .
C15 H15 1.0000 .
C16 H16A 0.9800 .
C16 H16B 0.9800 .
C16 H16C 0.9800 .
C17 H17A 0.9800 .
C17 H17B 0.9800 .
C17 H17C 0.9800 .
C30 C3 1.435(2) 2_556
C30 C5 1.450(2) 2_556
C30 C34 1.462(2) .
C30 Ti1 2.3888(19) .
C30 Ti1 2.5742(18) 2_556
C32 C33 1.398(2) .
C32 C5 1.439(2) 2_556
C32 Ti1 2.531(2) .
C32 H32 0.9500 .
C33 C34 1.449(2) .
C33 Ti1 2.3788(19) .
C33 H33 0.9500 .
C34 Si4 1.8740(18) .
C34 Ti1 2.2990(18) .
C44 C45 1.528(3) .
C44 C46 1.542(3) .
C44 Si4 1.908(2) .
C44 H44 1.0000 .
C45 H45A 0.9800 .
C45 H45B 0.9800 .
C45 H45C 0.9800 .
C46 H46A 0.9800 .
C46 H46B 0.9800 .
C46 H46C 0.9800 .
C47 C49 1.523(3) .
C47 C48 1.540(3) .
C47 Si4 1.895(2) .
C47 H47 1.0000 .
C48 H48A 0.9800 .
C48 H48B 0.9800 .
C48 H48C 0.9800 .
C49 H49A 0.9800 .
C49 H49B 0.9800 .
C49 H49C 0.9800 .
C50 C51 1.528(3) .
C50 C52 1.539(3) .
C50 Si4 1.8885(19) .
C50 H50 1.0000 .
C51 H51A 0.9800 .
C51 H51B 0.9800 .
C51 H51C 0.9800 .
C52 H52A 0.9800 .
C52 H52B 0.9800 .
C52 H52C 0.9800 .
C53 N1 1.3004(15) .
C53 N1 1.3004(15) 2_556
C53 Ti1 2.176(2) .
C53 Ti1 2.176(2) 2_556
C54 C55 1.393(2) .
C54 C59 1.395(2) .
C54 N1 1.410(2) .
C55 C56 1.386(3) .
C55 H55 0.9500 .
C56 C57 1.389(3) .
C56 H56 0.9500 .
C57 C58 1.384(3) .
C57 C60 1.511(3) .
C58 C59 1.393(3) .
C58 H58 0.9500 .
C59 H59 0.9500 .
C60 H60A 0.9800 .
C60 H60B 0.9800 .
C60 H60C 0.9800 .
N1 Ti1 2.1159(15) .
Ti1 Ti1 2.4374(8) 2_556
Ti1 C30 2.5741(18) 2_556

loop_
_geom_torsion_atom_site_label_1
_geom_torsion_atom_site_label_2
_geom_torsion_atom_site_label_3
_geom_torsion_atom_site_label_4
_geom_torsion
_geom_torsion_site_symmetry_1
_geom_torsion_site_symmetry_4
C5 C1 C2 C3 -3.9(2) . .
Si1 C1 C2 C3 -157.63(13) . .
Ti1 C1 C2 C3 66.43(14) . .
C5 C1 C2 Ti1 -70.36(12) . .
Si1 C1 C2 Ti1 135.94(12) . .
C1 C2 C3 C30 5.6(2) . 2_556
Ti1 C2 C3 C30 70.24(13) . 2_556
C1 C2 C3 Ti1 -64.65(13) . .
C2 C1 C5 C32 -176.4(2) . 2_556
Si1 C1 C5 C32 -27.9(4) . 2_556
Ti1 C1 C5 C32 116.4(3) . 2_556
C2 C1 C5 C30 0.8(2) . 2_556
Si1 C1 C5 C30 149.30(14) . 2_556
Ti1 C1 C5 C30 -66.42(13) . 2_556
C2 C1 C5 Ti1 67.18(12) . .
Si1 C1 C5 Ti1 -144.28(16) . .
C2 C1 C5 Ti1 74.32(17) . 2_556
Si1 C1 C5 Ti1 -137.14(13) . 2_556
Ti1 C1 C5 Ti1 7.13(11) . 2_556
C5 C32 C33 C34 3.6(2) 2_556 .
Ti1 C32 C33 C34 -62.10(13) . .
C5 C32 C33 Ti1 65.68(13) 2_556 .
C32 C33 C34 C30 -1.7(2) . .
Ti1 C33 C34 C30 -70.36(12) . .
C32 C33 C34 Si4 -155.84(14) . .
Ti1 C33 C34 Si4 135.56(14) . .
C32 C33 C34 Ti1 68.61(14) . .
C3 C30 C34 C33 -177.4(2) 2_556 .
C5 C30 C34 C33 -0.7(2) 2_556 .
Ti1 C30 C34 C33 70.18(12) . .
Ti1 C30 C34 C33 78.90(17) 2_556 .
C3 C30 C34 Si4 -25.5(4) 2_556 .
C5 C30 C34 Si4 151.16(14) 2_556 .
Ti1 C30 C34 Si4 -137.91(16) . .
Ti1 C30 C34 Si4 -129.19(13) 2_556 .
C3 C30 C34 Ti1 112.4(3) 2_556 .
C5 C30 C34 Ti1 -70.93(13) 2_556 .
Ti1 C30 C34 Ti1 8.72(11) 2_556 .
C59 C54 C55 C56 -0.1(3) . .
N1 C54 C55 C56 177.24(18) . .
C54 C55 C56 C57 0.2(3) . .
C55 C56 C57 C58 0.0(3) . .
C55 C56 C57 C60 178.3(2) . .
C56 C57 C58 C59 -0.2(3) . .
C60 C57 C58 C59 -178.5(2) . .
C57 C58 C59 C54 0.3(3) . .
C55 C54 C59 C58 -0.1(3) . .
N1 C54 C59 C58 -177.21(18) . .
N1 C53 N1 C54 5.06(17) 2_556 .
Ti1 C53 N1 C54 -173.5(2) . .
Ti1 C53 N1 C54 -176.99(13) 2_556 .
N1 C53 N1 Ti1 178.53(4) 2_556 .
Ti1 C53 N1 Ti1 -3.53(10) 2_556 .
C55 C54 N1 C53 148.96(17) . .
C59 C54 N1 C53 -33.9(3) . .
C55 C54 N1 Ti1 -18.5(3) . .
C59 C54 N1 Ti1 158.61(19) . .
C2 C1 Si1 C9 -33.68(16) . .
C5 C1 Si1 C9 -178.73(17) . .
Ti1 C1 Si1 C9 60.13(15) . .
C2 C1 Si1 C12 -157.21(13) . .
C5 C1 Si1 C12 57.74(19) . .
Ti1 C1 Si1 C12 -63.40(15) . .
C2 C1 Si1 C15 80.66(15) . .
C5 C1 Si1 C15 -64.39(18) . .
Ti1 C1 Si1 C15 174.47(13) . .
C10 C9 Si1 C1 -62.93(17) . .
C11 C9 Si1 C1 171.41(16) . .
C10 C9 Si1 C12 64.00(17) . .
C11 C9 Si1 C12 -61.66(19) . .
C10 C9 Si1 C15 -176.02(15) . .
C11 C9 Si1 C15 58.33(19) . .
C14 C12 Si1 C1 -33.90(18) . .
C13 C12 Si1 C1 -159.28(14) . .
C14 C12 Si1 C9 -155.96(15) . .
C13 C12 Si1 C9 78.67(16) . .
C14 C12 Si1 C15 85.74(16) . .
C13 C12 Si1 C15 -39.63(17) . .
C33 C34 Si4 C50 162.89(15) . .
C30 C34 Si4 C50 15.58(19) . .
Ti1 C34 Si4 C50 -94.91(14) . .
C33 C34 Si4 C47 40.67(18) . .
C30 C34 Si4 C47 -106.63(17) . .
Ti1 C34 Si4 C47 142.88(12) . .
C33 C34 Si4 C44 -75.96(17) . .
C30 C34 Si4 C44 136.74(16) . .
Ti1 C34 Si4 C44 26.25(15) . .
C51 C50 Si4 C34 155.87(17) . .
C52 C50 Si4 C34 -75.45(15) . .
C51 C50 Si4 C47 -85.6(2) . .
C52 C50 Si4 C47 43.04(16) . .
C51 C50 Si4 C44 35.6(2) . .
C52 C50 Si4 C44 164.27(13) . .
C49 C47 Si4 C34 34.22(18) . .
C48 C47 Si4 C34 161.59(15) . .
C49 C47 Si4 C50 -83.42(18) . .
C48 C47 Si4 C50 43.96(19) . .
C49 C47 Si4 C44 152.87(16) . .
C48 C47 Si4 C44 -79.76(17) . .
